data_4025168
loop_
_publ_author_name
'Eric Gagnon'
'Shira D. Halperin'
'Val\'erie M\'etivaud'
'Kenneth E. Maly'
'James D. Wuest'

_publ_contact_author_address
;
D\'epartement de Chimie
Universit\'e de Montr\'eal, CP 6128, succ. Centre-ville
Montr\'eal, Qu\'ebec
Canada
H3C 3J7
;
_publ_contact_author_email james.d.wuest@umontreal.ca
_publ_contact_author_name
;
Wuest, James D.
;
_publ_contact_author_phone '+1 514 340 5178'
_publ_section_title
;
 Tampering with Molecular Cohesion in Crystals of Hexaphenylbenzenes
;
_journal_name_full 'Journal of Organic Chemistry'
_journal_page_first 399
_journal_page_last 406
_journal_paper_doi 10.1021/jo902175u
_journal_volume 75
_journal_year 2010
_chemical_absolute_configuration rmad
_chemical_compound_source 'Synthesized by the authors. See text'
_chemical_formula_moiety 'C48 H42'
_chemical_formula_sum 'C48 H42'
_chemical_formula_weight 618.82
_chemical_melting_point 558
_chemical_name_common 1-(2,6-Diisopropylphenyl)-2,3,4,5,6-pentaphenylbenzene
_chemical_name_systematic
; 
 ? 
;
_space_group_IT_number 4
_symmetry_cell_setting monoclinic
_symmetry_space_group_name_Hall 'P 2yb'
_symmetry_space_group_name_H-M 'P 1 21 1'
_atom_sites_solution_hydrogens geom
_atom_sites_solution_primary direct
_atom_sites_solution_secondary difmap
_audit_creation_method SHELXL-97
_cell_angle_alpha 90
_cell_angle_beta 102.061(1)
_cell_angle_gamma 90
_cell_formula_units_Z 2
_cell_length_a 12.8715(2)
_cell_length_b 10.8218(2)
_cell_length_c 13.1831(2)
_cell_measurement_reflns_used 26920
_cell_measurement_temperature 150
_cell_measurement_theta_max 67.81
_cell_measurement_theta_min 3.51
_cell_volume 1795.78(5)
_computing_cell_refinement 'SAINT V7.34A (Bruker AXS, 2006b)'
_computing_data_collection 'APEX2 v2.1-0 (Bruker AXS, 2006a)'
_computing_data_reduction 'SAINT V7.34A (Bruker AXS, 2006b)'
_computing_molecular_graphics 'SHELXTL v6.12 (Bruker AXS, 2001)'
_computing_publication_material 'UdMX (Maris, 2004)'
_computing_structure_refinement 'SHELXL97 (Sheldrick, 2008)'
_computing_structure_solution 'SHELXS97 (Sheldrick, 2008)'
_diffrn_ambient_temperature 150
_diffrn_detector_area_resol_mean 8.3
_diffrn_measured_fraction_theta_full 0.881
_diffrn_measured_fraction_theta_max 0.881
_diffrn_measurement_device_type 'Bruker Microstar'
_diffrn_measurement_method \w
_diffrn_radiation_monochromator 'Helios optics'
_diffrn_radiation_source 'Rotating Anode'
_diffrn_radiation_type CuK\a
_diffrn_radiation_wavelength 1.54178
_diffrn_reflns_av_R_equivalents 0.059
_diffrn_reflns_av_sigmaI/netI 0.0319
_diffrn_reflns_limit_h_max 15
_diffrn_reflns_limit_h_min -15
_diffrn_reflns_limit_k_max 12
_diffrn_reflns_limit_k_min -13
_diffrn_reflns_limit_l_max 15
_diffrn_reflns_limit_l_min -15
_diffrn_reflns_number 29219
_diffrn_reflns_theta_full 68.17
_diffrn_reflns_theta_max 68.17
_diffrn_reflns_theta_min 3.51
_diffrn_standards_decay_% 2.40
_diffrn_standards_interval_time 900
_diffrn_standards_number 237
_exptl_absorpt_coefficient_mu 0.484
_exptl_absorpt_correction_T_max 0.9390
_exptl_absorpt_correction_T_min 0.8124
_exptl_absorpt_correction_type multi-scan
_exptl_absorpt_process_details 'Sadabs (Sheldrick, 2007)'
_exptl_crystal_colour Colorless
_exptl_crystal_density_diffrn 1.144
_exptl_crystal_density_method 'not measured'
_exptl_crystal_description bloc
_exptl_crystal_F_000 660
_exptl_crystal_size_max 0.21
_exptl_crystal_size_mid 0.18
_exptl_crystal_size_min 0.13
_refine_diff_density_max 0.157
_refine_diff_density_min -0.159
_refine_diff_density_rms 0.027
_refine_ls_abs_structure_details 'Flack H D (1983), 2229 Friedel Pairs'
_refine_ls_extinction_method none
_refine_ls_goodness_of_fit_ref 1.061
_refine_ls_hydrogen_treatment constr
_refine_ls_matrix_type full
_refine_ls_number_parameters 437
_refine_ls_number_reflns 5704
_refine_ls_number_restraints 1
_refine_ls_restrained_S_all 1.061
_refine_ls_R_factor_all 0.0323
_refine_ls_R_factor_gt 0.0322
_refine_ls_shift/su_max 0.001
_refine_ls_shift/su_mean 0.000
_refine_ls_structure_factor_coef Fsqd
_refine_ls_weighting_details 'calc w=1/[\s^2^(Fo^2^)+(0.0443P)^2^+0.2516P] where P=(Fo^2^+2Fc^2^)/3'
_refine_ls_weighting_scheme calc
_refine_ls_wR_factor_gt 0.0845
_refine_ls_wR_factor_ref 0.0846
_reflns_number_gt 5685
_reflns_number_total 5704
_reflns_threshold_expression I>2\s(I)
_cod_data_source_file jo902175u_si_005.cif
_cod_data_source_block compoud_3e
_cod_depositor_comments
;
The following automatic conversions were performed:

'_symmetry_cell_setting' value 'Monoclinic' changed to 'monoclinic'
according to the built-in table from CIF Core dictionary named
'cif_core.dic' version 2.4.1 from
2010-06-29.

'_geom_angle_publ_flag' value 'Y' changed to 'y'
according to the built-in table from CIF Core dictionary named
'cif_core.dic' version 2.4.1 from 2010-06-29 (162
times).

'_geom_bond_publ_flag' value 'Y' changed to 'y' according to
the built-in table from CIF Core dictionary named 'cif_core.dic'
version 2.4.1 from 2010-06-29 (96 times).

Automatic conversion script
Id: cif_fix_values 1646 2011-03-28 12:23:43Z adriana 
;
_cod_original_sg_symbol_H-M 'P 21'
_cod_database_code 4025168

loop_
_symmetry_equiv_pos_as_xyz
'x, y, z'
'-x, y+1/2, -z'

loop_
_atom_site_label
_atom_site_type_symbol
_atom_site_fract_x
_atom_site_fract_y
_atom_site_fract_z
_atom_site_U_iso_or_equiv
_atom_site_adp_type
_atom_site_occupancy
_atom_site_symmetry_multiplicity
_atom_site_calc_flag
_atom_site_refinement_flags
_atom_site_disorder_assembly
_atom_site_disorder_group
C1 C 0.24542(10) 0.32296(11) 0.24417(11) 0.0249(3) Uani 1 1 d . . .
C2 C 0.20181(10) 0.29904(11) 0.13886(11) 0.0256(3) Uani 1 1 d . . .
C3 C 0.09099(11) 0.28469(11) 0.10413(11) 0.0253(3) Uani 1 1 d . . .
C4 C 0.02415(10) 0.29489(11) 0.17615(11) 0.0253(3) Uani 1 1 d . . .
C5 C 0.06679(10) 0.32355(11) 0.27951(11) 0.0252(3) Uani 1 1 d . . .
C6 C 0.17764(10) 0.33692(11) 0.31519(11) 0.0245(3) Uani 1 1 d . . .
C7 C 0.36416(10) 0.33107(12) 0.28184(11) 0.0275(3) Uani 1 1 d . . .
C8 C 0.42613(12) 0.22270(14) 0.28769(12) 0.0329(3) Uani 1 1 d . . .
C9 C 0.53550(12) 0.23217(17) 0.32128(14) 0.0453(4) Uani 1 1 d . . .
H9 H 0.5778 0.1596 0.3269 0.054 Uiso 1 1 calc R . .
C10 C 0.58397(13) 0.3450(2) 0.34662(16) 0.0565(5) Uani 1 1 d . . .
H10 H 0.6591 0.3499 0.3676 0.068 Uiso 1 1 calc R . .
C11 C 0.52358(14) 0.45010(17) 0.34143(15) 0.0494(5) Uani 1 1 d . . .
H11 H 0.5577 0.5272 0.3595 0.059 Uiso 1 1 calc R . .
C12 C 0.41319(12) 0.44623(14) 0.31019(12) 0.0353(3) Uani 1 1 d . . .
C13 C 0.37874(13) 0.09502(13) 0.25932(13) 0.0381(4) Uani 1 1 d . . .
H13 H 0.3038 0.1057 0.2205 0.046 Uiso 1 1 calc R . .
C14 C 0.43955(16) 0.0250(2) 0.19025(16) 0.0550(5) Uani 1 1 d . . .
H14A H 0.4479 0.0778 0.1320 0.083 Uiso 1 1 calc R . .
H14B H 0.4002 -0.0497 0.1636 0.083 Uiso 1 1 calc R . .
H14C H 0.5097 0.0020 0.2306 0.083 Uiso 1 1 calc R . .
C15 C 0.3779(3) 0.01504(18) 0.35433(18) 0.0863(9) Uani 1 1 d . . .
H15A H 0.4487 0.0152 0.3995 0.129 Uiso 1 1 calc R . .
H15B H 0.3580 -0.0697 0.3322 0.129 Uiso 1 1 calc R . .
H15C H 0.3262 0.0483 0.3923 0.129 Uiso 1 1 calc R . .
C16 C 0.35162(14) 0.56687(13) 0.30974(13) 0.0414(4) Uani 1 1 d . . .
H16 H 0.2742 0.5463 0.2961 0.050 Uiso 1 1 calc R . .
C17 C 0.38012(16) 0.63234(17) 0.41501(15) 0.0528(5) Uani 1 1 d . . .
H17A H 0.4519 0.6669 0.4245 0.079 Uiso 1 1 calc R . .
H17B H 0.3775 0.5729 0.4705 0.079 Uiso 1 1 calc R . .
H17C H 0.3292 0.6991 0.4173 0.079 Uiso 1 1 calc R . .
C18 C 0.3694(2) 0.65726(17) 0.22606(17) 0.0661(6) Uani 1 1 d . . .
H18A H 0.3312 0.7344 0.2321 0.099 Uiso 1 1 calc R . .
H18B H 0.3429 0.6209 0.1575 0.099 Uiso 1 1 calc R . .
H18C H 0.4455 0.6746 0.2349 0.099 Uiso 1 1 calc R . .
C19 C 0.27184(11) 0.28655(13) 0.06148(11) 0.0295(3) Uani 1 1 d . . .
C20 C 0.26783(13) 0.18128(14) 0.00015(13) 0.0377(4) Uani 1 1 d . . .
H20 H 0.2221 0.1150 0.0089 0.045 Uiso 1 1 calc R . .
C21 C 0.33052(15) 0.17245(18) -0.07403(14) 0.0505(5) Uani 1 1 d . . .
H21 H 0.3267 0.1007 -0.1162 0.061 Uiso 1 1 calc R . .
C22 C 0.39795(15) 0.2674(2) -0.08632(15) 0.0544(5) Uani 1 1 d . . .
H22 H 0.4406 0.2613 -0.1369 0.065 Uiso 1 1 calc R . .
C23 C 0.40332(14) 0.3709(2) -0.02525(14) 0.0505(4) Uani 1 1 d . . .
H23 H 0.4503 0.4362 -0.0332 0.061 Uiso 1 1 calc R . .
C24 C 0.34085(12) 0.38068(15) 0.04764(13) 0.0387(4) Uani 1 1 d . . .
H24 H 0.3451 0.4531 0.0891 0.046 Uiso 1 1 calc R . .
C25 C 0.04263(11) 0.25870(12) -0.00646(11) 0.0271(3) Uani 1 1 d . . .
C26 C -0.01747(12) 0.15157(12) -0.03328(12) 0.0306(3) Uani 1 1 d . . .
H26 H -0.0224 0.0928 0.0191 0.037 Uiso 1 1 calc R . .
C27 C -0.06973(14) 0.12920(14) -0.13391(13) 0.0400(4) Uani 1 1 d . . .
H27 H -0.1093 0.0552 -0.1506 0.048 Uiso 1 1 calc R . .
C28 C -0.06435(16) 0.21466(16) -0.21039(13) 0.0472(4) Uani 1 1 d . . .
H28 H -0.1031 0.2016 -0.2792 0.057 Uiso 1 1 calc R . .
C29 C -0.00212(15) 0.31975(16) -0.18641(13) 0.0448(4) Uani 1 1 d . . .
H29 H 0.0039 0.3770 -0.2395 0.054 Uiso 1 1 calc R . .
C30 C 0.05110(12) 0.34139(12) -0.08560(12) 0.0330(3) Uani 1 1 d . . .
H30 H 0.0939 0.4132 -0.0700 0.040 Uiso 1 1 calc R . .
C31 C -0.09300(11) 0.27519(12) 0.14281(11) 0.0269(3) Uani 1 1 d . . .
C32 C -0.14055(12) 0.17367(13) 0.17943(12) 0.0337(3) Uani 1 1 d . . .
H32 H -0.0982 0.1171 0.2255 0.040 Uiso 1 1 calc R . .
C33 C -0.24870(13) 0.15429(17) 0.14946(14) 0.0459(4) Uani 1 1 d . . .
H33 H -0.2799 0.0840 0.1743 0.055 Uiso 1 1 calc R . .
C34 C -0.31137(13) 0.23583(18) 0.08408(16) 0.0479(4) Uani 1 1 d . . .
H34 H -0.3858 0.2226 0.0642 0.058 Uiso 1 1 calc R . .
C35 C -0.26551(12) 0.33707(15) 0.04750(15) 0.0452(4) Uani 1 1 d . . .
H35 H -0.3086 0.3940 0.0025 0.054 Uiso 1 1 calc R . .
C36 C -0.15691(11) 0.35628(13) 0.07601(12) 0.0347(3) Uani 1 1 d . . .
H36 H -0.1260 0.4257 0.0495 0.042 Uiso 1 1 calc R . .
C37 C -0.00570(11) 0.34324(13) 0.35356(12) 0.0307(3) Uani 1 1 d . . .
C38 C -0.00192(14) 0.26393(16) 0.43740(13) 0.0428(4) Uani 1 1 d . . .
H38 H 0.0429 0.1933 0.4450 0.051 Uiso 1 1 calc R . .
C39 C -0.06332(18) 0.2877(2) 0.50974(15) 0.0643(6) Uani 1 1 d . . .
H39 H -0.0605 0.2329 0.5666 0.077 Uiso 1 1 calc R . .
C40 C -0.12793(17) 0.3890(3) 0.50035(18) 0.0725(8) Uani 1 1 d . . .
H40 H -0.1683 0.4056 0.5514 0.087 Uiso 1 1 calc R . .
C41 C -0.13454(13) 0.4677(2) 0.41608(18) 0.0628(6) Uani 1 1 d . . .
H41 H -0.1808 0.5371 0.4085 0.075 Uiso 1 1 calc R . .
C42 C -0.07303(12) 0.44465(16) 0.34244(14) 0.0420(4) Uani 1 1 d . . .
H42 H -0.0773 0.4984 0.2848 0.050 Uiso 1 1 calc R . .
C43 C 0.21914(10) 0.36540(12) 0.42725(11) 0.0276(3) Uani 1 1 d . . .
C44 C 0.28870(13) 0.28683(15) 0.49159(12) 0.0390(4) Uani 1 1 d . . .
H44 H 0.3173 0.2176 0.4625 0.047 Uiso 1 1 calc R . .
C45 C 0.31700(15) 0.30758(18) 0.59723(14) 0.0486(4) Uani 1 1 d . . .
H45 H 0.3639 0.2519 0.6399 0.058 Uiso 1 1 calc R . .
C46 C 0.27769(14) 0.40846(16) 0.64132(14) 0.0432(4) Uani 1 1 d . . .
H46 H 0.2957 0.4212 0.7142 0.052 Uiso 1 1 calc R . .
C47 C 0.21198(12) 0.49046(14) 0.57821(12) 0.0362(3) Uani 1 1 d . . .
H47 H 0.1863 0.5616 0.6073 0.043 Uiso 1 1 calc R . .
C48 C 0.18358(11) 0.46924(12) 0.47290(12) 0.0309(3) Uani 1 1 d . . .
H48 H 0.1386 0.5268 0.4303 0.037 Uiso 1 1 calc R . .

loop_
_atom_site_aniso_label
_atom_site_aniso_U_11
_atom_site_aniso_U_22
_atom_site_aniso_U_33
_atom_site_aniso_U_23
_atom_site_aniso_U_13
_atom_site_aniso_U_12
C1 0.0275(6) 0.0231(6) 0.0237(8) 0.0001(5) 0.0047(6) -0.0018(5)
C2 0.0300(7) 0.0234(6) 0.0243(8) -0.0006(5) 0.0073(6) 0.0001(5)
C3 0.0288(7) 0.0244(6) 0.0220(8) 0.0004(5) 0.0039(6) 0.0001(5)
C4 0.0272(6) 0.0248(6) 0.0231(8) 0.0011(5) 0.0036(6) -0.0001(5)
C5 0.0283(6) 0.0258(6) 0.0212(8) 0.0001(5) 0.0045(6) -0.0007(5)
C6 0.0286(6) 0.0234(6) 0.0211(8) 0.0003(5) 0.0041(6) -0.0013(5)
C7 0.0274(6) 0.0336(7) 0.0212(8) 0.0007(5) 0.0043(6) -0.0031(5)
C8 0.0304(7) 0.0420(7) 0.0264(9) 0.0028(6) 0.0063(7) 0.0025(6)
C9 0.0296(8) 0.0634(10) 0.0419(11) 0.0058(8) 0.0052(8) 0.0085(7)
C10 0.0272(7) 0.0822(13) 0.0564(14) -0.0008(10) 0.0003(9) -0.0118(8)
C11 0.0404(9) 0.0598(10) 0.0455(12) -0.0034(8) 0.0031(9) -0.0228(8)
C12 0.0367(8) 0.0410(7) 0.0274(9) -0.0005(6) 0.0050(7) -0.0122(6)
C13 0.0405(8) 0.0359(7) 0.0384(10) -0.0015(6) 0.0094(8) 0.0062(6)
C14 0.0518(10) 0.0656(11) 0.0447(12) -0.0162(9) 0.0034(10) 0.0176(9)
C15 0.177(3) 0.0368(9) 0.0564(14) -0.0091(9) 0.0509(17) -0.0146(13)
C16 0.0534(9) 0.0329(7) 0.0379(10) -0.0025(6) 0.0098(8) -0.0122(7)
C17 0.0616(11) 0.0497(9) 0.0484(11) -0.0152(8) 0.0147(10) -0.0211(8)
C18 0.1129(18) 0.0338(8) 0.0581(13) 0.0026(8) 0.0326(13) -0.0080(9)
C19 0.0278(6) 0.0382(7) 0.0220(8) 0.0005(6) 0.0041(7) 0.0030(5)
C20 0.0413(8) 0.0416(8) 0.0310(9) -0.0027(6) 0.0090(8) 0.0061(6)
C21 0.0579(11) 0.0627(11) 0.0330(10) -0.0024(8) 0.0141(9) 0.0231(9)
C22 0.0449(9) 0.0883(13) 0.0356(10) 0.0129(9) 0.0209(9) 0.0188(9)
C23 0.0393(9) 0.0767(12) 0.0389(11) 0.0113(9) 0.0159(9) -0.0044(8)
C24 0.0351(7) 0.0500(8) 0.0318(9) 0.0011(7) 0.0084(8) -0.0063(6)
C25 0.0284(7) 0.0304(6) 0.0220(8) -0.0022(5) 0.0040(7) 0.0011(5)
C26 0.0365(7) 0.0301(6) 0.0247(9) -0.0015(5) 0.0054(7) -0.0023(5)
C27 0.0496(9) 0.0375(8) 0.0310(10) -0.0084(6) 0.0041(8) -0.0086(7)
C28 0.0619(11) 0.0534(9) 0.0217(9) -0.0055(7) -0.0021(9) -0.0086(8)
C29 0.0633(11) 0.0455(8) 0.0240(10) 0.0038(6) 0.0053(9) -0.0059(8)
C30 0.0397(8) 0.0328(7) 0.0261(10) -0.0020(6) 0.0055(7) -0.0030(6)
C31 0.0279(7) 0.0322(6) 0.0202(8) -0.0031(5) 0.0040(6) -0.0016(5)
C32 0.0325(7) 0.0391(7) 0.0278(9) 0.0058(6) 0.0029(7) -0.0036(6)
C33 0.0386(8) 0.0562(9) 0.0415(11) 0.0089(8) 0.0048(8) -0.0158(7)
C34 0.0273(7) 0.0632(10) 0.0491(12) 0.0034(8) -0.0015(8) -0.0084(7)
C35 0.0335(8) 0.0502(9) 0.0458(12) 0.0083(8) -0.0053(8) 0.0036(7)
C36 0.0327(7) 0.0343(7) 0.0342(9) 0.0045(6) 0.0001(7) -0.0027(6)
C37 0.0258(6) 0.0407(7) 0.0257(8) -0.0075(6) 0.0055(7) -0.0077(5)
C38 0.0488(9) 0.0535(9) 0.0269(9) -0.0033(7) 0.0097(8) -0.0196(7)
C39 0.0745(13) 0.0873(14) 0.0395(12) -0.0207(10) 0.0312(11) -0.0426(12)
C40 0.0569(12) 0.1165(19) 0.0552(14) -0.0439(14) 0.0370(12) -0.0394(13)
C41 0.0296(8) 0.0864(14) 0.0723(16) -0.0479(12) 0.0106(10) -0.0048(9)
C42 0.0273(7) 0.0557(9) 0.0416(11) -0.0168(8) 0.0041(8) -0.0005(6)
C43 0.0261(6) 0.0328(6) 0.0236(8) -0.0022(5) 0.0046(7) -0.0035(5)
C44 0.0433(8) 0.0444(8) 0.0272(9) -0.0043(6) 0.0026(8) 0.0130(6)
C45 0.0539(10) 0.0584(10) 0.0285(10) -0.0027(8) -0.0028(9) 0.0195(8)
C46 0.0464(9) 0.0563(10) 0.0234(9) -0.0101(7) -0.0012(8) 0.0032(7)
C47 0.0393(8) 0.0387(7) 0.0299(9) -0.0100(6) 0.0057(8) -0.0011(6)
C48 0.0322(7) 0.0305(7) 0.0292(9) -0.0026(6) 0.0047(7) -0.0010(5)

loop_
_atom_type_symbol
_atom_type_description
_atom_type_scat_dispersion_real
_atom_type_scat_dispersion_imag
_atom_type_scat_source
C C 0.0181 0.0091 'International Tables Vol C Tables 4.2.6.8 and 6.1.1.4'
H H 0.0000 0.0000 'International Tables Vol C Tables 4.2.6.8 and 6.1.1.4'

loop_
_geom_angle_atom_site_label_1
_geom_angle_atom_site_label_2
_geom_angle_atom_site_label_3
_geom_angle
_geom_angle_site_symmetry_1
_geom_angle_site_symmetry_3
_geom_angle_publ_flag
C2 C1 C6 119.87(12) . . y
C2 C1 C7 120.21(11) . . y
C6 C1 C7 119.91(12) . . y
C1 C2 C3 120.47(11) . . y
C1 C2 C19 120.92(11) . . y
C3 C2 C19 118.60(12) . . y
C4 C3 C2 119.28(12) . . y
C4 C3 C25 118.99(12) . . y
C2 C3 C25 121.73(11) . . y
C5 C4 C3 120.26(12) . . y
C5 C4 C31 119.10(11) . . y
C3 C4 C31 120.64(12) . . y
C4 C5 C6 120.82(11) . . y
C4 C5 C37 119.77(11) . . y
C6 C5 C37 119.40(12) . . y
C5 C6 C1 119.21(12) . . y
C5 C6 C43 118.53(11) . . y
C1 C6 C43 122.26(11) . . y
C8 C7 C12 120.19(12) . . y
C8 C7 C1 119.48(12) . . y
C12 C7 C1 120.33(12) . . y
C9 C8 C7 118.68(14) . . y
C9 C8 C13 118.16(14) . . y
C7 C8 C13 123.15(13) . . y
C10 C9 C8 121.28(16) . . y
C10 C9 H9 119.4 . . y
C8 C9 H9 119.4 . . y
C11 C10 C9 119.93(14) . . y
C11 C10 H10 120.0 . . y
C9 C10 H10 120.0 . . y
C10 C11 C12 121.45(15) . . y
C10 C11 H11 119.3 . . y
C12 C11 H11 119.3 . . y
C11 C12 C7 118.44(14) . . y
C11 C12 C16 118.12(14) . . y
C7 C12 C16 123.44(13) . . y
C14 C13 C15 107.60(15) . . y
C14 C13 C8 111.62(14) . . y
C15 C13 C8 112.59(15) . . y
C14 C13 H13 108.3 . . y
C15 C13 H13 108.3 . . y
C8 C13 H13 108.3 . . y
C13 C14 H14A 109.5 . . y
C13 C14 H14B 109.5 . . y
H14A C14 H14B 109.5 . . y
C13 C14 H14C 109.5 . . y
H14A C14 H14C 109.5 . . y
H14B C14 H14C 109.5 . . y
C13 C15 H15A 109.5 . . y
C13 C15 H15B 109.5 . . y
H15A C15 H15B 109.5 . . y
C13 C15 H15C 109.5 . . y
H15A C15 H15C 109.5 . . y
H15B C15 H15C 109.5 . . y
C12 C16 C18 113.25(14) . . y
C12 C16 C17 111.46(16) . . y
C18 C16 C17 108.32(13) . . y
C12 C16 H16 107.9 . . y
C18 C16 H16 107.9 . . y
C17 C16 H16 107.9 . . y
C16 C17 H17A 109.5 . . y
C16 C17 H17B 109.5 . . y
H17A C17 H17B 109.5 . . y
C16 C17 H17C 109.5 . . y
H17A C17 H17C 109.5 . . y
H17B C17 H17C 109.5 . . y
C16 C18 H18A 109.5 . . y
C16 C18 H18B 109.5 . . y
H18A C18 H18B 109.5 . . y
C16 C18 H18C 109.5 . . y
H18A C18 H18C 109.5 . . y
H18B C18 H18C 109.5 . . y
C24 C19 C20 118.12(12) . . y
C24 C19 C2 120.96(12) . . y
C20 C19 C2 120.91(12) . . y
C19 C20 C21 120.44(15) . . y
C19 C20 H20 119.8 . . y
C21 C20 H20 119.8 . . y
C22 C21 C20 120.18(16) . . y
C22 C21 H21 119.9 . . y
C20 C21 H21 119.9 . . y
C23 C22 C21 119.74(13) . . y
C23 C22 H22 120.1 . . y
C21 C22 H22 120.1 . . y
C22 C23 C24 120.37(17) . . y
C22 C23 H23 119.8 . . y
C24 C23 H23 119.8 . . y
C23 C24 C19 121.15(16) . . y
C23 C24 H24 119.4 . . y
C19 C24 H24 119.4 . . y
C30 C25 C26 117.92(14) . . y
C30 C25 C3 121.95(12) . . y
C26 C25 C3 120.06(12) . . y
C27 C26 C25 121.49(13) . . y
C27 C26 H26 119.3 . . y
C25 C26 H26 119.3 . . y
C26 C27 C28 119.78(14) . . y
C26 C27 H27 120.1 . . y
C28 C27 H27 120.1 . . y
C27 C28 C29 119.79(16) . . y
C27 C28 H28 120.1 . . y
C29 C28 H28 120.1 . . y
C30 C29 C28 120.27(15) . . y
C30 C29 H29 119.9 . . y
C28 C29 H29 119.9 . . y
C29 C30 C25 120.64(14) . . y
C29 C30 H30 119.7 . . y
C25 C30 H30 119.7 . . y
C36 C31 C32 118.33(13) . . y
C36 C31 C4 121.67(11) . . y
C32 C31 C4 120.00(13) . . y
C33 C32 C31 120.69(15) . . y
C33 C32 H32 119.7 . . y
C31 C32 H32 119.7 . . y
C34 C33 C32 120.48(15) . . y
C34 C33 H33 119.8 . . y
C32 C33 H33 119.8 . . y
C33 C34 C35 119.50(15) . . y
C33 C34 H34 120.2 . . y
C35 C34 H34 120.2 . . y
C34 C35 C36 120.39(15) . . y
C34 C35 H35 119.8 . . y
C36 C35 H35 119.8 . . y
C35 C36 C31 120.59(13) . . y
C35 C36 H36 119.7 . . y
C31 C36 H36 119.7 . . y
C42 C37 C38 119.28(14) . . y
C42 C37 C5 120.24(13) . . y
C38 C37 C5 120.39(13) . . y
C39 C38 C37 120.16(19) . . y
C39 C38 H38 119.9 . . y
C37 C38 H38 119.9 . . y
C40 C39 C38 120.7(2) . . y
C40 C39 H39 119.6 . . y
C38 C39 H39 119.6 . . y
C39 C40 C41 119.96(16) . . y
C39 C40 H40 120.0 . . y
C41 C40 H40 120.0 . . y
C40 C41 C42 119.8(2) . . y
C40 C41 H41 120.1 . . y
C42 C41 H41 120.1 . . y
C37 C42 C41 120.00(19) . . y
C37 C42 H42 120.0 . . y
C41 C42 H42 120.0 . . y
C44 C43 C48 117.21(13) . . y
C44 C43 C6 121.97(12) . . y
C48 C43 C6 120.69(13) . . y
C45 C44 C43 121.12(14) . . y
C45 C44 H44 119.4 . . y
C43 C44 H44 119.4 . . y
C46 C45 C44 120.64(16) . . y
C46 C45 H45 119.7 . . y
C44 C45 H45 119.7 . . y
C47 C46 C45 119.15(16) . . y
C47 C46 H46 120.4 . . y
C45 C46 H46 120.4 . . y
C46 C47 C48 120.04(14) . . y
C46 C47 H47 120.0 . . y
C48 C47 H47 120.0 . . y
C47 C48 C43 121.74(14) . . y
C47 C48 H48 119.1 . . y
C43 C48 H48 119.1 . . y

loop_
_geom_bond_atom_site_label_1
_geom_bond_atom_site_label_2
_geom_bond_distance
_geom_bond_site_symmetry_2
_geom_bond_publ_flag
C1 C2 1.409(2) . y
C1 C6 1.4149(17) . y
C1 C7 1.5077(18) . y
C2 C3 1.4127(19) . y
C2 C19 1.5019(16) . y
C3 C4 1.4126(16) . y
C3 C25 1.487(2) . y
C4 C5 1.393(2) . y
C4 C31 1.4951(18) . y
C5 C6 1.4133(18) . y
C5 C37 1.4999(17) . y
C6 C43 1.494(2) . y
C7 C8 1.4113(19) . y
C7 C12 1.4115(19) . y
C8 C9 1.388(2) . y
C8 C13 1.525(2) . y
C9 C10 1.380(3) . y
C9 H9 0.9500 . y
C10 C11 1.371(3) . y
C10 H10 0.9500 . y
C11 C12 1.395(2) . y
C11 H11 0.9500 . y
C12 C16 1.527(2) . y
C13 C14 1.521(2) . y
C13 C15 1.524(3) . y
C13 H13 1.0000 . y
C14 H14A 0.9800 . y
C14 H14B 0.9800 . y
C14 H14C 0.9800 . y
C15 H15A 0.9800 . y
C15 H15B 0.9800 . y
C15 H15C 0.9800 . y
C16 C18 1.527(2) . y
C16 C17 1.533(2) . y
C16 H16 1.0000 . y
C17 H17A 0.9800 . y
C17 H17B 0.9800 . y
C17 H17C 0.9800 . y
C18 H18A 0.9800 . y
C18 H18B 0.9800 . y
C18 H18C 0.9800 . y
C19 C24 1.389(2) . y
C19 C20 1.392(2) . y
C20 C21 1.395(2) . y
C20 H20 0.9500 . y
C21 C22 1.376(3) . y
C21 H21 0.9500 . y
C22 C23 1.373(3) . y
C22 H22 0.9500 . y
C23 C24 1.380(2) . y
C23 H23 0.9500 . y
C24 H24 0.9500 . y
C25 C30 1.3960(19) . y
C25 C26 1.3975(19) . y
C26 C27 1.378(2) . y
C26 H26 0.9500 . y
C27 C28 1.381(2) . y
C27 H27 0.9500 . y
C28 C29 1.389(2) . y
C28 H28 0.9500 . y
C29 C30 1.382(3) . y
C29 H29 0.9500 . y
C30 H30 0.9500 . y
C31 C36 1.385(2) . y
C31 C32 1.3922(18) . y
C32 C33 1.381(2) . y
C32 H32 0.9500 . y
C33 C34 1.372(3) . y
C33 H33 0.9500 . y
C34 C35 1.379(2) . y
C34 H34 0.9500 . y
C35 C36 1.385(2) . y
C35 H35 0.9500 . y
C36 H36 0.9500 . y
C37 C42 1.387(2) . y
C37 C38 1.392(2) . y
C38 C39 1.384(2) . y
C38 H38 0.9500 . y
C39 C40 1.366(4) . y
C39 H39 0.9500 . y
C40 C41 1.388(4) . y
C40 H40 0.9500 . y
C41 C42 1.397(2) . y
C41 H41 0.9500 . y
C42 H42 0.9500 . y
C43 C44 1.388(2) . y
C43 C48 1.3962(19) . y
C44 C45 1.382(2) . y
C44 H44 0.9500 . y
C45 C46 1.382(2) . y
C45 H45 0.9500 . y
C46 C47 1.379(2) . y
C46 H46 0.9500 . y
C47 C48 1.379(2) . y
C47 H47 0.9500 . y
C48 H48 0.9500 . y

loop_
_cod_related_entry_id
_cod_related_entry_database
_cod_related_entry_code
1 ChemSpider 30659128
